data_9015933
loop_
_publ_author_name
'Hoard, J. L.'
'Nordsieck, H. H.'

_publ_section_title
;
 The Structure of Potassium Molybdocyanide Dihydrate. The Configuration
 of the Molybdenum Octocyanide Group
;
_journal_coden_ASTM JACSAT
_journal_issue 10
_journal_name_full 'Journal of the American Chemical Society'
_journal_page_first 2853
_journal_page_last 2863
_journal_paper_doi 10.1021/ja01265a083
_journal_volume 61
_journal_year 1939
_chemical_formula_sum 'C8 H4 K4 Mo N8 O2'
_space_group_IT_number 62
_symmetry_space_group_name_Hall '-P 2ac 2n'
_symmetry_space_group_name_H-M 'P n m a'
_cell_angle_alpha 90
_cell_angle_beta 90
_cell_angle_gamma 90
_cell_length_a 16.55
_cell_length_b 11.7
_cell_length_c 8.68
_cell_formula_units_Z 4
_cell_volume 1680.752
_exptl_crystal_density_diffrn 1.946
_cod_duplicate_entry 1010103
_cod_original_formula_sum 'K4 Mo C8 N8 O2'
_cod_database_code 9015933

loop_
_space_group_symop_operation_xyz
x,y,z
x,1/2-y,z
-x,1/2+y,-z
1/2-x,1/2+y,1/2+z
1/2+x,1/2-y,1/2-z
1/2+x,y,1/2-z
1/2-x,-y,1/2+z
-x,-y,-z

loop_
_atom_site_label
_atom_site_fract_x
_atom_site_fract_y
_atom_site_fract_z
_atom_site_attached_hydrogens
K1 0.14700 0.04200 0.69000 0
K2 0.36300 0.25000 0.53000 0
K3 -0.03700 0.25000 0.47700 0
Mo1 0.13500 0.25000 0.09400 0
C1 0.03600 0.15000 0.18000 0
C2 0.16800 0.07000 0.07200 0
C3 0.05900 0.25000 -0.09000 0
C4 0.21400 0.25000 -0.10500 0
C5 0.26400 0.25000 0.17500 0
C6 0.14000 0.25000 0.34000 0
N1 -0.00900 0.08000 0.21000 0
N2 0.18100 -0.02500 0.05500 0
N3 0.01500 0.25000 -0.21000 0
N4 0.25600 0.25000 -0.21600 0
N5 0.32500 0.25000 0.21400 0
N6 0.14000 0.25000 0.46700 0
O1 0.11000 -0.05000 0.40000 2

loop_
_cod_related_entry_id
_cod_related_entry_database
_cod_related_entry_code
1 AMCSD 0017036
